data_2014865
loop_
_publ_author_name
'Ricardo Baggio'
'Nieves M. C. Casado'
'Rafael Calvo'
'Raul E. Rapp'
'Mar\'ia Teresa Garland'

_publ_section_title <i>catena</i>-Poly[copper(II)-\m-<small>L</small>-tyrosyl-<small>L</small>-leucinato]
_journal_issue 5
_journal_name_full 'Acta Crystallographica Section C'
_journal_page_first m250
_journal_page_last m252
_journal_paper_doi 10.1107/S010827010500987X
_journal_volume 61
_journal_year 2005
_chemical_formula_iupac '[Cu (C15 H20 N2 O4)]'
_chemical_formula_moiety 'C15 H20 Cu N2 O4'
_chemical_formula_sum 'C15 H20 Cu N2 O4'
_chemical_formula_weight 355.87
_chemical_name_systematic
;
catena-Poly[copper(II)-\m-L-tyrosyl-L-leucinato]
;
_space_group_IT_number 19
_symmetry_cell_setting orthorhombic
_symmetry_space_group_name_Hall 'P 2ac 2ab'
_symmetry_space_group_name_H-M 'P 21 21 21'
_atom_sites_solution_hydrogens mixed
_atom_sites_solution_primary direct
_atom_sites_solution_secondary difmap
_audit_creation_method SHELXL97
_cell_angle_alpha 90.00
_cell_angle_beta 90.00
_cell_angle_gamma 90.00
_cell_formula_units_Z 4
_cell_length_a 9.0307(9)
_cell_length_b 10.4375(12)
_cell_length_c 16.1471(18)
_cell_measurement_reflns_used 25
_cell_measurement_temperature 295(2)
_cell_measurement_theta_max 12.5
_cell_measurement_theta_min 7.5
_cell_volume 1522.0(3)
_computing_cell_refinement P3/P4-PC
_computing_data_collection 'P3/P4-PC (Siemens, 1991)'
_computing_data_reduction 'XDISK in SHELXTL/PC (Sheldrick, 1994)'
_computing_molecular_graphics 'XP in SHELXTL/PC'
_computing_publication_material SHELXL97
_computing_structure_refinement 'SHELXL97 (Sheldrick, 1997)'
_computing_structure_solution 'SHELXS97 (Sheldrick, 1997)'
_diffrn_ambient_temperature 295(2)
_diffrn_measured_fraction_theta_full 1.000
_diffrn_measured_fraction_theta_max 1.000
_diffrn_measurement_device_type 'Siemens R3m'
_diffrn_measurement_method \w/2\q
_diffrn_radiation_monochromator graphite
_diffrn_radiation_source 'fine-focus sealed tube'
_diffrn_radiation_type MoK\a
_diffrn_radiation_wavelength 0.71073
_diffrn_reflns_av_R_equivalents 0.055
_diffrn_reflns_av_sigmaI/netI 0.076
_diffrn_reflns_limit_h_max 10
_diffrn_reflns_limit_h_min 0
_diffrn_reflns_limit_k_max 12
_diffrn_reflns_limit_k_min 0
_diffrn_reflns_limit_l_max 19
_diffrn_reflns_limit_l_min 0
_diffrn_reflns_number 1662
_diffrn_reflns_theta_full 25.00
_diffrn_reflns_theta_max 25.00
_diffrn_reflns_theta_min 2.32
_diffrn_standards_decay_% 2
_diffrn_standards_interval_count 98
_diffrn_standards_number 2
_exptl_absorpt_coefficient_mu 1.454
_exptl_absorpt_correction_T_max 0.845
_exptl_absorpt_correction_T_min 0.785
_exptl_absorpt_correction_type psi-scan
_exptl_absorpt_process_details '(SHELXTL/PC; Sheldrick,1994)'
_exptl_crystal_colour blue
_exptl_crystal_density_diffrn 1.553
_exptl_crystal_density_meas ?
_exptl_crystal_density_method 'not measured'
_exptl_crystal_description needle
_exptl_crystal_F_000 740
_exptl_crystal_size_max 0.55
_exptl_crystal_size_mid 0.14
_exptl_crystal_size_min 0.12
_refine_diff_density_max 0.316
_refine_diff_density_min -0.363
_refine_ls_abs_structure_details 'Flack (1983), no Friedel pairs'
_refine_ls_abs_structure_Flack -0.07(5)
_refine_ls_extinction_method none
_refine_ls_goodness_of_fit_ref 1.015
_refine_ls_hydrogen_treatment mixed
_refine_ls_matrix_type full
_refine_ls_number_parameters 202
_refine_ls_number_reflns 1557
_refine_ls_number_restraints 0
_refine_ls_restrained_S_all 1.015
_refine_ls_R_factor_all 0.090
_refine_ls_R_factor_gt 0.048
_refine_ls_shift/su_max 0.05
_refine_ls_shift/su_mean 0.01
_refine_ls_structure_factor_coef Fsqd
_refine_ls_weighting_details 'w = 1/[\s^2^(Fo^2^)+(0.0517P)^2^] where P=(Fo^2^+2Fc^2^)/3'
_refine_ls_weighting_scheme calc
_refine_ls_wR_factor_gt 0.094
_refine_ls_wR_factor_ref 0.111
_reflns_number_gt 1066
_reflns_number_total 1557
_reflns_threshold_expression I>2\s(I)
_cod_data_source_file ob1224.cif
_cod_data_source_block I
_cod_depositor_comments
;
The following automatic conversions were performed:

'_geom_torsion_publ_flag' value 'Y' changed to 'y' according to
/home/saulius/struct/CIF-dictionaries/cif_core.dic dictionary named
'cif_core.dic' version 2.4.1 from 2010-06-29 (10 times).

Automatic conversion script
Id: cif_fix_values 1715 2011-07-08 13:25:40Z adriana 

The following automatic conversions were performed:

'_exptl_crystal_density_meas' value 'not measured' was changed to '?'
- the value is perceived as not measured.

Automatic conversion script
Id: cif_fix_values 3008 2015-01-20 13:52:24Z robertas 

The following automatic conversions were performed:

'_atom_sites_solution_hydrogens' value 'geom+difmap' was changed to
'mixed'.

Automatic conversion script
Id: cif_fix_values 6452 2018-10-05 10:23:21Z andrius 
;
_cod_original_sg_symbol_Hall ' P 2ac 2ab'
_cod_database_code 2014865
_cod_database_fobs_code 2014865

loop_
_symmetry_equiv_pos_as_xyz
'x, y, z'
'-x+1/2, -y, z+1/2'
'-x, y+1/2, -z+1/2'
'x+1/2, -y+1/2, -z'

loop_
_atom_site_label
_atom_site_fract_x
_atom_site_fract_y
_atom_site_fract_z
_atom_site_U_iso_or_equiv
_atom_site_adp_type
_atom_site_calc_flag
_atom_site_refinement_flags
_atom_site_occupancy
_atom_site_disorder_assembly
_atom_site_disorder_group
_atom_site_type_symbol
Cu1 0.40970(10) 0.35067(8) 0.49942(8) 0.0315(3) Uani d . 1 . . Cu
O1 0.6050(10) 0.4465(6) 0.0854(4) 0.059(2) Uani d D 1 . . O
H1A 0.636(12) 0.370(4) 0.090(7) 0.089 Uiso d D 1 . . H
O2 0.3197(7) 0.7021(5) 0.4223(4) 0.0414(16) Uani d . 1 . . O
O3 0.2077(6) 0.2797(4) 0.5017(5) 0.0381(13) Uani d . 1 . . O
O4 -0.0165(7) 0.3041(5) 0.4511(4) 0.0374(15) Uani d . 1 . . O
N1 0.5822(7) 0.4670(5) 0.4986(6) 0.0482(17) Uani d . 1 . . N
H1B 0.6222 0.4698 0.5497 0.058 Uiso calc R 1 . . H
H1C 0.6512 0.4362 0.4637 0.058 Uiso calc R 1 . . H
N2 0.3198(8) 0.4842(6) 0.4387(4) 0.0318(17) Uani d . 1 . . N
C1 0.6188(10) 0.4933(9) 0.1640(6) 0.040(2) Uani d . 1 . . C
C2 0.5624(11) 0.6135(8) 0.1815(6) 0.046(3) Uani d . 1 . . C
H2A 0.5175 0.6607 0.1396 0.055 Uiso calc R 1 . . H
C3 0.5716(11) 0.6637(8) 0.2594(5) 0.041(2) Uani d . 1 . . C
H3A 0.5317 0.7444 0.2695 0.049 Uiso calc R 1 . . H
C4 0.6381(10) 0.5984(8) 0.3237(6) 0.040(2) Uani d . 1 . . C
C5 0.7009(11) 0.4791(9) 0.3044(6) 0.048(3) Uani d . 1 . . C
H5A 0.7497 0.4332 0.3456 0.058 Uiso calc R 1 . . H
C6 0.6916(11) 0.4282(8) 0.2252(6) 0.047(2) Uani d . 1 . . C
H6A 0.7352 0.3495 0.2137 0.056 Uiso calc R 1 . . H
C7 0.6477(9) 0.6557(9) 0.4098(5) 0.041(2) Uani d . 1 . . C
H7A 0.6298 0.7472 0.4059 0.049 Uiso calc R 1 . . H
H7B 0.7477 0.6441 0.4304 0.049 Uiso calc R 1 . . H
C8 0.5399(10) 0.5990(8) 0.4726(5) 0.034(2) Uani d . 1 . . C
H8A 0.5431 0.6534 0.5220 0.041 Uiso calc R 1 . . H
C9 0.3778(10) 0.5976(8) 0.4415(5) 0.033(2) Uani d . 1 . . C
C10 0.1662(9) 0.4623(7) 0.4151(5) 0.032(2) Uani d . 1 . . C
H10A 0.1047 0.5353 0.4315 0.038 Uiso calc R 1 . . H
C11 0.1152(10) 0.3401(9) 0.4601(5) 0.033(2) Uani d . 1 . . C
C12 0.1479(11) 0.4352(8) 0.3223(5) 0.038(2) Uani d . 1 . . C
H12A 0.2144 0.3660 0.3075 0.045 Uiso calc R 1 . . H
H12B 0.0476 0.4051 0.3130 0.045 Uiso calc R 1 . . H
C13 0.1764(12) 0.5458(10) 0.2646(6) 0.054(3) Uani d . 1 . . C
H13A 0.2716 0.5846 0.2794 0.064 Uiso calc R 1 . . H
C14 0.1862(16) 0.4958(14) 0.1739(6) 0.099(5) Uani d . 1 . . C
H14A 0.2797 0.4538 0.1656 0.148 Uiso calc R 1 . . H
H14B 0.1778 0.5666 0.1362 0.148 Uiso calc R 1 . . H
H14C 0.1073 0.4362 0.1638 0.148 Uiso calc R 1 . . H
C15 0.0574(13) 0.6476(11) 0.2709(8) 0.083(4) Uani d . 1 . . C
H15A 0.0615 0.6870 0.3245 0.125 Uiso calc R 1 . . H
H15B -0.0381 0.6090 0.2631 0.125 Uiso calc R 1 . . H
H15C 0.0733 0.7114 0.2290 0.125 Uiso calc R 1 . . H

loop_
_atom_site_aniso_label
_atom_site_aniso_U_11
_atom_site_aniso_U_22
_atom_site_aniso_U_33
_atom_site_aniso_U_12
_atom_site_aniso_U_13
_atom_site_aniso_U_23
Cu1 0.0352(4) 0.0263(4) 0.0330(4) -0.0013(5) -0.0003(8) 0.0057(7)
O1 0.100(6) 0.036(3) 0.042(4) 0.008(4) 0.013(5) -0.004(3)
O2 0.055(4) 0.024(3) 0.045(4) 0.006(3) 0.001(3) 0.001(3)
O3 0.040(3) 0.031(3) 0.044(3) -0.009(2) 0.000(5) 0.013(5)
O4 0.034(3) 0.031(3) 0.047(4) -0.002(3) -0.002(3) 0.016(3)
N1 0.043(4) 0.034(3) 0.067(4) -0.002(3) -0.019(7) 0.012(5)
N2 0.035(4) 0.027(4) 0.033(4) -0.003(3) 0.004(4) 0.008(3)
C1 0.039(6) 0.031(5) 0.049(6) -0.007(5) 0.006(5) -0.009(4)
C2 0.062(7) 0.036(5) 0.040(5) 0.003(5) -0.001(5) 0.011(4)
C3 0.058(6) 0.021(4) 0.044(5) 0.001(5) 0.011(5) 0.007(4)
C4 0.036(5) 0.030(4) 0.055(6) -0.007(4) 0.014(5) -0.002(5)
C5 0.046(6) 0.043(6) 0.054(6) 0.006(5) -0.003(5) 0.002(5)
C6 0.055(6) 0.027(5) 0.058(6) 0.013(5) 0.001(6) -0.005(5)
C7 0.039(5) 0.035(5) 0.049(5) -0.014(5) -0.008(4) -0.008(5)
C8 0.047(5) 0.020(4) 0.035(5) -0.004(4) -0.003(4) 0.003(3)
C9 0.044(6) 0.029(4) 0.026(4) -0.006(4) 0.002(4) 0.005(4)
C10 0.035(5) 0.022(4) 0.037(5) 0.002(4) 0.008(4) 0.011(4)
C11 0.039(6) 0.037(5) 0.023(4) 0.003(5) 0.002(4) 0.001(4)
C12 0.051(5) 0.037(5) 0.025(4) -0.003(5) 0.009(4) 0.008(4)
C13 0.047(6) 0.058(7) 0.056(6) -0.011(6) -0.014(5) 0.020(6)
C14 0.139(13) 0.128(11) 0.028(6) -0.045(12) -0.014(8) 0.025(8)
C15 0.077(9) 0.057(7) 0.116(10) -0.005(8) -0.028(8) 0.045(8)

loop_
_atom_type_symbol
_atom_type_description
_atom_type_scat_dispersion_real
_atom_type_scat_dispersion_imag
_atom_type_scat_source
C C 0.0033 0.0016 'International Tables Vol C Tables 4.2.6.8 and 6.1.1.4'
H H 0.0000 0.0000 'International Tables Vol C Tables 4.2.6.8 and 6.1.1.4'
N N 0.0061 0.0033 'International Tables Vol C Tables 4.2.6.8 and 6.1.1.4'
O O 0.0106 0.0060 'International Tables Vol C Tables 4.2.6.8 and 6.1.1.4'
Cu Cu 0.3201 1.2651 'International Tables Vol C Tables 4.2.6.8 and 6.1.1.4'

loop_
_geom_angle_atom_site_label_1
_geom_angle_atom_site_label_2
_geom_angle_atom_site_label_3
_geom_angle_site_symmetry_1
_geom_angle_site_symmetry_3
_geom_angle
_geom_angle_publ_flag
N2 Cu1 O4 . 4_556 170.4(3) y
N2 Cu1 O3 . . 83.6(3) y
O4 Cu1 O3 4_556 . 89.8(2) y
N2 Cu1 N1 . . 83.2(3) y
O4 Cu1 N1 4_556 . 104.2(3) y
O3 Cu1 N1 . . 164.2(2) y
C1 O1 H1A . . 103(8) ?
C11 O3 Cu1 . . 114.9(5) ?
C11 O4 Cu1 . 4_456 122.1(6) ?
C8 N1 Cu1 . . 111.6(5) ?
C8 N1 H1B . . 109.3 ?
Cu1 N1 H1B . . 109.3 ?
C8 N1 H1C . . 109.3 ?
Cu1 N1 H1C . . 109.3 ?
H1B N1 H1C . . 108.0 ?
C9 N2 C10 . . 122.6(7) ?
C9 N2 Cu1 . . 118.8(6) ?
C10 N2 Cu1 . . 115.5(5) ?
O1 C1 C6 . . 122.5(8) ?
O1 C1 C2 . . 118.7(9) ?
C6 C1 C2 . . 118.7(9) ?
C3 C2 C1 . . 120.9(9) ?
C3 C2 H2A . . 119.5 ?
C1 C2 H2A . . 119.5 ?
C2 C3 C4 . . 122.0(8) ?
C2 C3 H3A . . 119.0 ?
C4 C3 H3A . . 119.0 ?
C3 C4 C5 . . 116.6(9) ?
C3 C4 C7 . . 121.3(8) ?
C5 C4 C7 . . 122.0(9) ?
C6 C5 C4 . . 121.3(9) ?
C6 C5 H5A . . 119.4 ?
C4 C5 H5A . . 119.4 ?
C1 C6 C5 . . 120.4(9) ?
C1 C6 H6A . . 119.8 ?
C5 C6 H6A . . 119.8 ?
C4 C7 C8 . . 114.8(7) ?
C4 C7 H7A . . 108.6 ?
C8 C7 H7A . . 108.6 ?
C4 C7 H7B . . 108.6 ?
C8 C7 H7B . . 108.6 ?
H7A C7 H7B . . 107.5 ?
N1 C8 C7 . . 112.5(7) ?
N1 C8 C9 . . 109.0(7) ?
C7 C8 C9 . . 113.1(7) ?
N1 C8 H8A . . 107.3 ?
C7 C8 H8A . . 107.3 ?
C9 C8 H8A . . 107.3 ?
O2 C9 N2 . . 128.2(8) ?
O2 C9 C8 . . 118.0(7) ?
N2 C9 C8 . . 113.8(7) ?
N2 C10 C12 . . 112.9(7) ?
N2 C10 C11 . . 107.0(7) ?
C12 C10 C11 . . 106.0(6) ?
N2 C10 H10A . . 110.3 ?
C12 C10 H10A . . 110.3 ?
C11 C10 H10A . . 110.3 ?
O3 C11 O4 . . 123.2(8) ?
O3 C11 C10 . . 118.3(7) ?
O4 C11 C10 . . 118.5(8) ?
C13 C12 C10 . . 116.4(7) ?
C13 C12 H12A . . 108.2 ?
C10 C12 H12A . . 108.2 ?
C13 C12 H12B . . 108.2 ?
C10 C12 H12B . . 108.2 ?
H12A C12 H12B . . 107.3 ?
C12 C13 C15 . . 112.0(9) ?
C12 C13 C14 . . 109.6(9) ?
C15 C13 C14 . . 109.8(10) ?
C12 C13 H13A . . 108.5 ?
C15 C13 H13A . . 108.5 ?
C14 C13 H13A . . 108.5 ?
C13 C14 H14A . . 109.5 ?
C13 C14 H14B . . 109.5 ?
H14A C14 H14B . . 109.5 ?
C13 C14 H14C . . 109.5 ?
H14A C14 H14C . . 109.5 ?
H14B C14 H14C . . 109.5 ?
C13 C15 H15A . . 109.5 ?
C13 C15 H15B . . 109.5 ?
H15A C15 H15B . . 109.5 ?
C13 C15 H15C . . 109.5 ?
H15A C15 H15C . . 109.5 ?
H15B C15 H15C . . 109.5 ?

loop_
_geom_bond_atom_site_label_1
_geom_bond_atom_site_label_2
_geom_bond_site_symmetry_2
_geom_bond_distance
_geom_bond_publ_flag
Cu1 N2 . 1.887(7) y
Cu1 O4 4_556 1.922(5) y
Cu1 O3 . 1.969(5) y
Cu1 N1 . 1.975(6) y
O1 C1 . 1.365(11) no
O1 H1A . 0.85(4) ?
O2 C9 . 1.251(9) ?
O3 C11 . 1.244(10) ?
O4 C11 . 1.256(10) ?
O4 Cu1 4_456 1.922(5) ?
N1 C8 . 1.491(10) ?
N1 H1B . 0.9000 ?
N1 H1C . 0.9000 ?
N2 C9 . 1.295(10) ?
N2 C10 . 1.456(10) ?
C1 C6 . 1.368(12) ?
C1 C2 . 1.383(12) ?
C2 C3 . 1.366(12) ?
C2 H2A . 0.9300 ?
C3 C4 . 1.379(12) ?
C3 H3A . 0.9300 ?
C4 C5 . 1.403(12) ?
C4 C7 . 1.517(12) ?
C5 C6 . 1.388(13) ?
C5 H5A . 0.9300 ?
C6 H6A . 0.9300 ?
C7 C8 . 1.525(11) ?
C7 H7A . 0.9700 ?
C7 H7B . 0.9700 ?
C8 C9 . 1.547(12) ?
C8 H8A . 0.9800 ?
C10 C12 . 1.533(11) ?
C10 C11 . 1.538(11) ?
C10 H10A . 0.9800 ?
C12 C13 . 1.505(11) ?
C12 H12A . 0.9700 ?
C12 H12B . 0.9700 ?
C13 C15 . 1.515(14) ?
C13 C14 . 1.558(15) ?
C13 H13A . 0.9800 ?
C14 H14A . 0.9600 ?
C14 H14B . 0.9600 ?
C14 H14C . 0.9600 ?
C15 H15A . 0.9600 ?
C15 H15B . 0.9600 ?
C15 H15C . 0.9600 ?

loop_
_geom_hbond_atom_site_label_D
_geom_hbond_atom_site_label_H
_geom_hbond_atom_site_label_A
_geom_hbond_site_symmetry_A
_geom_hbond_distance_DH
_geom_hbond_distance_HA
_geom_hbond_distance_DA
_geom_hbond_angle_DHA
O1 H1A O2 3_645 0.85(4) 1.81(4) 2.642(8) 168(12)
N1 H1C O3 4_556 0.90 2.38 2.813(7) 110
C15 H15B G 1_455 0.96 3.08 4.02 167

loop_
_geom_torsion_atom_site_label_1
_geom_torsion_atom_site_label_2
_geom_torsion_atom_site_label_3
_geom_torsion_atom_site_label_4
_geom_torsion
_geom_torsion_publ_flag
Cu1 N1 C8 C9 -8.6(8) y
N1 C8 C9 N2 -5.0(10) y
C8 C9 N2 Cu1 17.9(9) y
C9 N2 Cu1 N1 -18.7(7) y
N2 Cu1 N1 C8 14.0(6) y
Cu1 O3 C11 C10 -1.9(10) y
O3 C10 C11 N2 4.2(10) y
C10 C11 N2 Cu1 -172.0(7) y
C11 N2 Cu1 O3 -2.7(3) y
N2 Cu1 O3 C10 4.5(3) y
